data_4328041
loop_
_publ_author_name
'Masakazu Hirotsu'
'Yuu Shimizu'
'Naoto Kuwamura'
'Rika Tanaka'
'Isamu Kinoshita'
'Ryoichi Takada'
'Yoshio Teki'
'Hideki Hashimoto'

_publ_section_title
;
 Anion-Controlled Assembly of Four Manganese Ions: Structural, Magnetic,
 and Electrochemical Properties of Tetramanganese Complexes Stabilized by
 Xanthene-Bridged Schiff Base Ligands
;
_journal_name_full 'Inorganic Chemistry'
_journal_page_first 766
_journal_page_last 768
_journal_paper_doi 10.1021/ic202287k
_journal_volume 51
_journal_year 2012
_chemical_formula_moiety 'C74 H70 Mn4 N4 O14, 4(C H2 Cl2), 2(C3 H8 O)'
_chemical_formula_sum 'C84 H94 Cl8 Mn4 N4 O16'
_chemical_formula_weight 1918.99
_space_group_IT_number 2
_symmetry_cell_setting triclinic
_symmetry_Int_Tables_number 2
_symmetry_space_group_name_Hall '-P 1'
_symmetry_space_group_name_H-M 'P -1'
_audit_author_name 'Tanaka, R.'
_audit_creation_date 2011-04-22
_audit_creation_method SHELXL-97
_cell_angle_alpha 65.483(11)
_cell_angle_beta 70.914(12)
_cell_angle_gamma 83.701(15)
_cell_formula_units_Z 1
_cell_length_a 12.384(2)
_cell_length_b 13.3307(19)
_cell_length_c 15.2393(14)
_cell_measurement_reflns_used 7233
_cell_measurement_temperature 163(2)
_cell_measurement_theta_max 27.4835
_cell_measurement_theta_min 4.0112
_cell_volume 2162.2(6)
_computing_cell_refinement CrystalClear
_computing_data_collection 'CrystalClear (Rigaku, 2001)'
_computing_molecular_graphics 'Ortep-3 for Windows (Farrugia, 1997)'
_computing_publication_material SHELXL97
_computing_structure_refinement 'SHELXL-97 (Sheldrick, 1997)'
_computing_structure_solution 'SIR97 (Altomare <i>et al.</i>,  1999)'
_diffrn_ambient_temperature 163(2)
_diffrn_detector_area_resol_mean 7.32
_diffrn_measured_fraction_theta_full 0.954
_diffrn_measured_fraction_theta_max 0.939
_diffrn_measurement_details
;
scan:
    Number of images: 360
               Slice: -80.0000 - 100.0000
         Image width: 0.5000
            Exp time: 10.0000
       Rotation axis: Phi
               Omega: 0.0000
                 Chi: 0.0000
                 Phi: 0.0000
                 XTD: 35.0574
              2theta: 9.9748
scan:
    Number of images: 100
               Slice: -30.0000 - 20.0000
         Image width: 0.5000
            Exp time: 10.0000
       Rotation axis: Omega
               Omega: 0.0000
                 Chi: 90.0000
                 Phi: 0.0000
                 XTD: 35.0574
              2theta: 9.9748
scan:
    Number of images: 100
               Slice: -30.0000 - 20.0000
         Image width: 0.5000
            Exp time: 10.0000
       Rotation axis: Omega
               Omega: 0.0000
                 Chi: 90.0000
                 Phi: 90.0000
                 XTD: 35.0574
              2theta: 9.9748
scan:
    Number of images: 100
               Slice: -30.0000 - 20.0000
         Image width: 0.5000
            Exp time: 10.0000
       Rotation axis: Omega
               Omega: 0.0000
                 Chi: 90.0000
                 Phi: 180.0000
                 XTD: 35.0574
              2theta: 9.9748

;
_diffrn_measurement_device 'Mercury CCD (2x2 bin mode)'
_diffrn_measurement_device_details 'AFC7: Eulerian 3-circle'
_diffrn_measurement_device_type 'Rigaku/MSC Mercury CCD'
_diffrn_measurement_method '\w or \f'
_diffrn_radiation_detector CCD
_diffrn_radiation_monochromator 'Graphite Monochromator'
_diffrn_radiation_source 'Rotating Anode'
_diffrn_radiation_type MoK\a
_diffrn_radiation_wavelength 0.71070
_diffrn_reflns_av_R_equivalents 0.0392
_diffrn_reflns_av_sigmaI/netI 0.0630
_diffrn_reflns_limit_h_max 15
_diffrn_reflns_limit_h_min -15
_diffrn_reflns_limit_k_max 14
_diffrn_reflns_limit_k_min -17
_diffrn_reflns_limit_l_max 16
_diffrn_reflns_limit_l_min -19
_diffrn_reflns_number 21110
_diffrn_reflns_reduction_process 'Lp corrections applied'
_diffrn_reflns_theta_full 25.00
_diffrn_reflns_theta_max 27.48
_diffrn_reflns_theta_min 4.01
_diffrn_source_current 150.0000
_diffrn_source_power 7.5000
_diffrn_source_voltage 50.0000
_exptl_absorpt_coefficient_mu 0.885
_exptl_absorpt_correction_T_max 0.9407
_exptl_absorpt_correction_T_min 0.7355
_exptl_absorpt_correction_type multi-scan
_exptl_absorpt_process_details '(Jacobson, 1998)'
_exptl_crystal_colour Brown
_exptl_crystal_density_diffrn 1.474
_exptl_crystal_description Prism
_exptl_crystal_F_000 990
_exptl_crystal_size_max 0.37
_exptl_crystal_size_mid 0.11
_exptl_crystal_size_min 0.07
_refine_diff_density_max 1.496
_refine_diff_density_min -1.184
_refine_diff_density_rms 0.098
_refine_ls_extinction_method none
_refine_ls_goodness_of_fit_ref 1.087
_refine_ls_hydrogen_treatment mixed
_refine_ls_matrix_type full
_refine_ls_number_parameters 622
_refine_ls_number_reflns 9306
_refine_ls_number_restraints 1
_refine_ls_restrained_S_all 1.087
_refine_ls_R_factor_all 0.1014
_refine_ls_R_factor_gt 0.0713
_refine_ls_shift/su_max 0.000
_refine_ls_shift/su_mean 0.000
_refine_ls_structure_factor_coef Fsqd
_refine_ls_weighting_details 'calc w=1/[\s^2^(Fo^2^)+(0.0698P)^2^+5.4777P] where P=(Fo^2^+2Fc^2^)/3'
_refine_ls_weighting_scheme calc
_refine_ls_wR_factor_gt 0.1586
_refine_ls_wR_factor_ref 0.1728
_reflns_number_gt 7100
_reflns_number_total 9306
_reflns_threshold_expression >2sigma(I)
_cod_data_source_file ic202287k_si_002_1.cif
_cod_data_source_block 1
_cod_original_cell_volume 2162.2(5)
_cod_database_code 4328041

loop_
_symmetry_equiv_pos_as_xyz
'x, y, z'
'-x, -y, -z'

loop_
_atom_site_label
_atom_site_type_symbol
_atom_site_fract_x
_atom_site_fract_y
_atom_site_fract_z
_atom_site_U_iso_or_equiv
_atom_site_adp_type
_atom_site_occupancy
_atom_site_symmetry_multiplicity
_atom_site_calc_flag
_atom_site_refinement_flags
_atom_site_disorder_assembly
_atom_site_disorder_group
Mn1 Mn 0.41492(5) 0.45875(5) 0.12268(4) 0.01603(15) Uani 1 1 d . . .
Mn2 Mn 0.46736(5) 0.72250(5) -0.04990(4) 0.01539(15) Uani 1 1 d . . .
O1 O 0.3255(2) 0.6037(2) 0.09259(19) 0.0194(6) Uani 1 1 d . A .
O2 O 0.5515(2) 0.3475(2) 0.13076(19) 0.0181(6) Uani 1 1 d . . .
O3 O 0.3770(2) 0.8401(2) -0.1012(2) 0.0205(6) Uani 1 1 d . . .
O4 O 0.5535(2) 0.5933(2) 0.00514(19) 0.0169(5) Uani 1 1 d . . .
O5 O 0.0273(2) 0.9150(2) 0.2451(2) 0.0223(6) Uani 1 1 d . . .
O6 O 0.2799(2) 0.3327(2) 0.2053(2) 0.0238(6) Uani 1 1 d . . .
O7 O 0.3728(3) 0.1943(2) 0.1674(2) 0.0253(6) Uani 1 1 d . . .
N1 N 0.4073(3) 0.4670(3) 0.2659(2) 0.0212(7) Uani 1 1 d . A .
N2 N 0.4941(3) 0.7961(3) 0.0340(2) 0.0188(7) Uani 1 1 d . . .
C1 C 0.5924(4) 0.2938(4) 0.2159(3) 0.0244(9) Uani 1 1 d . . .
H1C H 0.6742 0.2787 0.1907 0.029 Uiso 0.199(15) 1 calc PR A 2
H1D H 0.5510 0.2217 0.2585 0.029 Uiso 0.199(15) 1 calc PR A 2
H1A H 0.626(5) 0.219(5) 0.218(4) 0.029 Uiso 0.801(15) 1 d P A 1
H1B H 0.665(5) 0.335(5) 0.205(4) 0.029 Uiso 0.801(15) 1 d P A 1
C2 C 0.5089(6) 0.2898(5) 0.3146(4) 0.0279(18) Uani 0.801(15) 1 d P A 1
H2A H 0.538(5) 0.237(5) 0.371(5) 0.033 Uiso 0.801(15) 1 d P A 1
H2B H 0.440(6) 0.258(5) 0.324(5) 0.033 Uiso 0.801(15) 1 d P A 1
C3 C 0.4799(5) 0.3962(5) 0.3264(4) 0.0358(12) Uani 1 1 d . . .
H3C H 0.5015 0.4388 0.3583 0.043 Uiso 0.199(15) 1 calc PR A 2
H3D H 0.4313 0.3327 0.3821 0.043 Uiso 0.199(15) 1 calc PR A 2
H3A H 0.450(6) 0.393(6) 0.388(5) 0.043 Uiso 0.801(15) 1 d P A 1
H3B H 0.561(6) 0.438(6) 0.302(5) 0.043 Uiso 0.801(15) 1 d P A 1
C4 C 0.6503(4) 0.5981(4) 0.0355(3) 0.0215(8) Uani 1 1 d . . .
H4A H 0.672(4) 0.522(4) 0.068(3) 0.026 Uiso 1 1 d . . .
H4B H 0.717(4) 0.638(4) -0.021(4) 0.026 Uiso 1 1 d . . .
C5 C 0.6258(4) 0.6553(4) 0.1075(3) 0.0227(9) Uani 1 1 d . . .
H5A H 0.562(4) 0.615(4) 0.168(4) 0.027 Uiso 1 1 d . . .
H5B H 0.696(4) 0.655(4) 0.131(3) 0.027 Uiso 1 1 d . . .
C6 C 0.6016(4) 0.7771(4) 0.0592(4) 0.0248(9) Uani 1 1 d . . .
H6A H 0.665(4) 0.816(4) -0.002(4) 0.030 Uiso 1 1 d . . .
H6B H 0.598(4) 0.817(4) 0.107(4) 0.030 Uiso 1 1 d . . .
C7 C 0.3316(4) 0.5211(3) 0.3064(3) 0.0215(8) Uani 1 1 d . . .
H7A H 0.324(4) 0.515(4) 0.375(4) 0.026 Uiso 1 1 d . . .
C8 C 0.2447(3) 0.6274(3) 0.1624(3) 0.0167(8) Uani 1 1 d . . .
C9 C 0.2477(3) 0.5940(3) 0.2632(3) 0.0178(8) Uani 1 1 d . A .
C10 C 0.1631(4) 0.6316(3) 0.3300(3) 0.0195(8) Uani 1 1 d . . .
H10A H 0.168(4) 0.605(4) 0.402(3) 0.023 Uiso 1 1 d . . .
C11 C 0.0752(4) 0.6972(3) 0.3028(3) 0.0209(8) Uani 1 1 d . A .
C12 C 0.0701(4) 0.7238(3) 0.2047(3) 0.0206(8) Uani 1 1 d . . .
H12A H 0.008(4) 0.767(4) 0.184(3) 0.025 Uiso 1 1 d . . .
C13 C 0.1524(3) 0.6901(3) 0.1371(3) 0.0199(8) Uani 1 1 d . A .
H13A H 0.153(4) 0.707(4) 0.069(4) 0.024 Uiso 1 1 d . . .
C14 C 0.4229(3) 0.8636(3) 0.0628(3) 0.0179(8) Uani 1 1 d . . .
H14A H 0.444(4) 0.891(4) 0.103(3) 0.022 Uiso 1 1 d . . .
C15 C 0.3100(3) 0.8994(3) -0.0542(3) 0.0164(8) Uani 1 1 d . . .
C16 C 0.3240(3) 0.9076(3) 0.0309(3) 0.0169(8) Uani 1 1 d . . .
C17 C 0.2461(3) 0.9659(3) 0.0809(3) 0.0177(8) Uani 1 1 d . . .
H17A H 0.256(4) 0.969(4) 0.137(3) 0.021 Uiso 1 1 d . . .
C18 C 0.1566(3) 1.0196(3) 0.0462(3) 0.0168(8) Uani 1 1 d . A .
C19 C 0.1476(4) 1.0167(3) -0.0422(3) 0.0189(8) Uani 1 1 d . . .
H19A H 0.087(4) 1.058(4) -0.072(3) 0.023 Uiso 1 1 d . . .
C20 C 0.2220(3) 0.9578(3) -0.0909(3) 0.0193(8) Uani 1 1 d . . .
H20A H 0.214(4) 0.957(4) -0.149(4) 0.023 Uiso 1 1 d . . .
C21 C -0.0364(3) 0.8500(3) 0.3421(3) 0.0192(8) Uani 1 1 d . A .
C22 C -0.0101(4) 0.7379(3) 0.3745(3) 0.0221(9) Uani 1 1 d . . .
C23 C -0.0643(4) 0.6689(4) 0.4746(3) 0.0306(10) Uani 1 1 d . A .
H23A H -0.051(4) 0.594(5) 0.496(4) 0.037 Uiso 1 1 d . . .
C24 C -0.1446(4) 0.7096(4) 0.5387(4) 0.0340(11) Uani 1 1 d . . .
H24A H -0.180(5) 0.666(5) 0.601(4) 0.041 Uiso 1 1 d . . .
C25 C -0.1723(4) 0.8183(4) 0.5036(3) 0.0275(10) Uani 1 1 d . A .
H25A H -0.224(4) 0.848(4) 0.546(4) 0.033 Uiso 1 1 d . . .
C26 C -0.1185(3) 0.8928(3) 0.4040(3) 0.0203(8) Uani 1 1 d . . .
C27 C -0.1477(3) 1.0141(3) 0.3667(3) 0.0203(8) Uani 1 1 d . A .
C28 C -0.0783(3) 1.0757(3) 0.2556(3) 0.0185(8) Uani 1 1 d . . .
C29 C -0.0948(4) 1.1878(4) 0.2021(3) 0.0233(9) Uani 1 1 d . A .
H29A H -0.151(4) 1.231(4) 0.236(3) 0.028 Uiso 1 1 d . . .
C30 C -0.0338(4) 1.2437(4) 0.1011(3) 0.0260(9) Uani 1 1 d . . .
H30A H -0.047(4) 1.319(4) 0.065(4) 0.031 Uiso 1 1 d . . .
C31 C 0.0481(4) 1.1904(3) 0.0499(3) 0.0216(9) Uani 1 1 d . A .
H31A H 0.080(4) 1.221(4) -0.019(4) 0.026 Uiso 1 1 d . . .
C32 C 0.0701(3) 1.0795(3) 0.1002(3) 0.0177(8) Uani 1 1 d . . .
C33 C 0.0046(3) 1.0247(3) 0.2021(3) 0.0175(8) Uani 1 1 d . A .
C34 C -0.2757(4) 1.0236(5) 0.3766(4) 0.0372(12) Uani 1 1 d . . .
H34A H -0.298(5) 1.099(6) 0.355(5) 0.056 Uiso 1 1 d . . .
H34B H -0.314(6) 0.987(5) 0.442(5) 0.056 Uiso 1 1 d . . .
H34C H -0.305(5) 0.990(5) 0.338(5) 0.056 Uiso 1 1 d . . .
C35 C -0.1211(5) 1.0651(4) 0.4311(3) 0.0324(11) Uani 1 1 d . . .
H35A H -0.1666 1.0264 0.5023 0.049 Uiso 1 1 calc R A .
H35B H -0.1401 1.1432 0.4072 0.049 Uiso 1 1 calc R . .
H35C H -0.0396 1.0582 0.4250 0.049 Uiso 1 1 calc R . .
C36 C 0.2849(4) 0.2360(3) 0.2093(3) 0.0211(8) Uani 1 1 d . . .
C37 C 0.1771(4) 0.1658(4) 0.2654(3) 0.0304(10) Uani 1 1 d . . .
H37A H 0.1295 0.1884 0.3193 0.046 Uiso 1 1 calc R . .
H37B H 0.1963 0.0883 0.2955 0.046 Uiso 1 1 calc R . .
H37C H 0.1351 0.1751 0.2182 0.046 Uiso 1 1 calc R . .
C38 C 0.9927(8) 0.4358(7) 0.2404(13) 0.165(7) Uani 1 1 d . . .
H38A H 1.0394 0.3764 0.2250 0.198 Uiso 1 1 calc R . .
H38B H 1.0446 0.4885 0.2386 0.198 Uiso 1 1 calc R . .
C39 C 0.7488(9) 0.6410(8) 0.3573(7) 0.108(4) Uani 1 1 d . . .
H39A H 0.8156 0.6010 0.3322 0.130 Uiso 1 1 calc R . .
H39B H 0.7617 0.6561 0.4115 0.130 Uiso 1 1 calc R . .
Cl1 Cl 0.8972(4) 0.3817(2) 0.3560(3) 0.1462(15) Uani 1 1 d . . .
Cl2 Cl 0.9204(2) 0.50710(16) 0.14422(17) 0.0933(7) Uani 1 1 d . . .
Cl3 Cl 0.6295(2) 0.5557(2) 0.40994(16) 0.1102(10) Uani 1 1 d . . .
Cl4 Cl 0.74362(15) 0.76606(15) 0.25843(13) 0.0646(4) Uani 1 1 d . . .
O8 O 0.3894(5) 0.9645(4) 0.2309(4) 0.0687(14) Uani 1 1 d D . .
H8O H 0.397(7) 1.0320(13) 0.210(6) 0.082 Uiso 1 1 d D . .
C40 C 0.4532(12) 0.9144(11) 0.2953(9) 0.053(2) Uani 0.50 1 d P B 1
H40A H 0.5330 0.9037 0.2569 0.064 Uiso 0.50 1 calc PR B 1
C41 C 0.3759(9) 0.8010(8) 0.3463(7) 0.109(3) Uani 1 1 d . . .
H41A H 0.3778 0.7766 0.2934 0.163 Uiso 0.50 1 calc PR B 1
H41B H 0.2968 0.8147 0.3793 0.163 Uiso 0.50 1 calc PR B 1
H41C H 0.4066 0.7437 0.3968 0.163 Uiso 0.50 1 calc PR B 1
H41D H 0.3216 0.7923 0.3153 0.163 Uiso 0.50 1 calc PR B 2
H41E H 0.3520 0.7525 0.4187 0.163 Uiso 0.50 1 calc PR B 2
H41F H 0.4523 0.7814 0.3132 0.163 Uiso 0.50 1 calc PR B 2
C42 C 0.4533(9) 0.9547(9) 0.3739(7) 0.109(3) Uani 1 1 d . . .
H42A H 0.5014 1.0220 0.3414 0.163 Uiso 0.50 1 calc PR B 1
H42B H 0.4836 0.8978 0.4250 0.163 Uiso 0.50 1 calc PR B 1
H42C H 0.3750 0.9705 0.4068 0.163 Uiso 0.50 1 calc PR B 1
H42D H 0.4405 1.0334 0.3577 0.163 Uiso 0.50 1 calc PR B 2
H42E H 0.5339 0.9442 0.3419 0.163 Uiso 0.50 1 calc PR B 2
H42F H 0.4337 0.9140 0.4477 0.163 Uiso 0.50 1 calc PR B 2
C2B C 0.581(2) 0.353(2) 0.2804(18) 0.034(8) Uani 0.199(15) 1 d P A 2
H2D H 0.6102 0.3033 0.3365 0.040 Uiso 0.199(15) 1 calc PR A 2
H2C H 0.6365 0.4163 0.2395 0.040 Uiso 0.199(15) 1 calc PR A 2
C40B C 0.3785(12) 0.9118(11) 0.3343(9) 0.053(2) Uani 0.50 1 d P B 2
H40B H 0.2984 0.9255 0.3697 0.064 Uiso 0.50 1 calc PR B 2

loop_
_atom_site_aniso_label
_atom_site_aniso_U_11
_atom_site_aniso_U_22
_atom_site_aniso_U_33
_atom_site_aniso_U_23
_atom_site_aniso_U_13
_atom_site_aniso_U_12
Mn1 0.0186(3) 0.0147(3) 0.0147(3) -0.0076(2) -0.0037(2) 0.0031(2)
Mn2 0.0161(3) 0.0149(3) 0.0165(3) -0.0084(2) -0.0049(2) 0.0036(2)
O1 0.0220(15) 0.0193(14) 0.0148(13) -0.0084(11) -0.0019(11) 0.0027(11)
O2 0.0192(14) 0.0203(14) 0.0172(14) -0.0101(11) -0.0071(11) 0.0066(11)
O3 0.0255(15) 0.0191(14) 0.0168(14) -0.0097(11) -0.0061(11) 0.0094(12)
O4 0.0178(14) 0.0155(13) 0.0200(14) -0.0091(11) -0.0080(11) 0.0042(11)
O5 0.0245(16) 0.0129(13) 0.0170(14) -0.0022(11) 0.0034(11) 0.0028(11)
O6 0.0202(15) 0.0243(15) 0.0244(15) -0.0117(12) -0.0008(11) -0.0006(12)
O7 0.0232(16) 0.0195(15) 0.0286(16) -0.0102(13) -0.0022(12) 0.0020(12)
N1 0.0245(19) 0.0214(17) 0.0219(18) -0.0117(14) -0.0104(14) 0.0062(14)
N2 0.0188(17) 0.0166(16) 0.0218(17) -0.0085(14) -0.0064(13) 0.0012(13)
C1 0.028(2) 0.027(2) 0.023(2) -0.0135(18) -0.0146(17) 0.0130(19)
C2 0.038(4) 0.026(3) 0.022(3) -0.010(2) -0.015(3) 0.014(3)
C3 0.049(3) 0.046(3) 0.026(2) -0.024(2) -0.024(2) 0.027(3)
C4 0.019(2) 0.021(2) 0.029(2) -0.0125(18) -0.0108(17) 0.0050(17)
C5 0.023(2) 0.026(2) 0.025(2) -0.0132(18) -0.0101(17) 0.0038(18)
C6 0.020(2) 0.026(2) 0.038(3) -0.019(2) -0.0149(19) 0.0048(18)
C7 0.030(2) 0.020(2) 0.017(2) -0.0099(16) -0.0078(16) 0.0031(17)
C8 0.020(2) 0.0129(18) 0.0145(18) -0.0054(15) -0.0018(14) 0.0008(15)
C9 0.020(2) 0.0147(18) 0.0174(19) -0.0067(15) -0.0040(15) 0.0014(15)
C10 0.025(2) 0.0135(18) 0.0153(19) -0.0053(15) -0.0010(15) -0.0004(16)
C11 0.025(2) 0.0125(18) 0.019(2) -0.0061(16) 0.0015(16) -0.0030(16)
C12 0.020(2) 0.018(2) 0.020(2) -0.0067(16) -0.0017(16) 0.0027(16)
C13 0.020(2) 0.018(2) 0.017(2) -0.0069(16) 0.0000(15) -0.0030(16)
C14 0.021(2) 0.0183(19) 0.0184(19) -0.0090(16) -0.0085(15) 0.0005(16)
C15 0.020(2) 0.0117(17) 0.0138(18) -0.0045(14) -0.0011(14) 0.0001(15)
C16 0.0164(19) 0.0139(18) 0.0178(19) -0.0049(15) -0.0039(14) 0.0009(15)
C17 0.022(2) 0.0151(19) 0.0152(19) -0.0069(15) -0.0039(15) -0.0005(15)
C18 0.0176(19) 0.0122(18) 0.0192(19) -0.0054(15) -0.0050(15) 0.0003(15)
C19 0.020(2) 0.019(2) 0.0160(19) -0.0067(16) -0.0049(15) 0.0020(16)
C20 0.022(2) 0.021(2) 0.0134(19) -0.0059(16) -0.0048(15) -0.0007(16)
C21 0.021(2) 0.0183(19) 0.0156(19) -0.0070(16) -0.0025(15) 0.0026(16)
C22 0.021(2) 0.021(2) 0.021(2) -0.0093(17) -0.0020(16) 0.0012(16)
C23 0.039(3) 0.017(2) 0.025(2) -0.0070(18) 0.0018(19) -0.0001(19)
C24 0.040(3) 0.023(2) 0.022(2) -0.0051(19) 0.006(2) -0.001(2)
C25 0.025(2) 0.025(2) 0.024(2) -0.0138(19) 0.0073(17) -0.0001(18)
C26 0.017(2) 0.021(2) 0.021(2) -0.0093(16) -0.0042(15) 0.0026(16)
C27 0.019(2) 0.022(2) 0.018(2) -0.0092(16) -0.0040(15) 0.0039(16)
C28 0.017(2) 0.019(2) 0.021(2) -0.0093(16) -0.0074(15) 0.0053(16)
C29 0.026(2) 0.022(2) 0.023(2) -0.0123(18) -0.0077(17) 0.0081(18)
C30 0.033(3) 0.017(2) 0.027(2) -0.0080(18) -0.0102(18) 0.0082(18)
C31 0.026(2) 0.019(2) 0.017(2) -0.0074(16) -0.0053(16) 0.0048(17)
C32 0.0175(19) 0.0174(19) 0.020(2) -0.0107(16) -0.0062(15) 0.0050(15)
C33 0.018(2) 0.0146(18) 0.019(2) -0.0058(15) -0.0075(15) 0.0030(15)
C34 0.019(2) 0.045(3) 0.032(3) -0.008(2) -0.0015(19) 0.010(2)
C35 0.052(3) 0.025(2) 0.020(2) -0.0123(19) -0.008(2) 0.002(2)
C36 0.024(2) 0.022(2) 0.018(2) -0.0068(16) -0.0076(16) -0.0002(17)
C37 0.027(2) 0.032(3) 0.029(2) -0.012(2) -0.0031(18) -0.0031(19)
C38 0.052(5) 0.043(5) 0.40(2) -0.080(9) -0.081(9) 0.012(4)
C39 0.102(7) 0.104(7) 0.086(6) 0.013(5) -0.039(5) -0.048(6)
Cl1 0.266(5) 0.0681(15) 0.130(2) -0.0211(16) -0.117(3) -0.002(2)
Cl2 0.130(2) 0.0505(11) 0.0870(15) -0.0183(10) -0.0324(13) 0.0071(12)
Cl3 0.124(2) 0.132(2) 0.0652(13) -0.0354(13) 0.0040(12) -0.0824(17)
Cl4 0.0597(10) 0.0682(11) 0.0641(10) -0.0205(8) -0.0234(8) -0.0040(8)
O8 0.113(4) 0.042(2) 0.078(3) -0.030(2) -0.057(3) 0.008(3)
C40 0.052(6) 0.058(5) 0.036(5) -0.012(4) -0.005(4) 0.003(5)
C41 0.127(6) 0.117(6) 0.086(4) -0.033(4) -0.027(4) -0.062(5)
C42 0.127(6) 0.117(6) 0.086(4) -0.033(4) -0.027(4) -0.062(5)
C2B 0.031(15) 0.045(17) 0.031(13) -0.016(12) -0.019(11) 0.013(13)
C40B 0.052(6) 0.058(5) 0.036(5) -0.012(4) -0.005(4) 0.003(5)

loop_
_atom_type_symbol
_atom_type_description
_atom_type_scat_dispersion_real
_atom_type_scat_dispersion_imag
_atom_type_scat_source
C C 0.0033 0.0016 'International Tables Vol C Tables 4.2.6.8 and 6.1.1.4'
H H 0.0000 0.0000 'International Tables Vol C Tables 4.2.6.8 and 6.1.1.4'
N N 0.0061 0.0033 'International Tables Vol C Tables 4.2.6.8 and 6.1.1.4'
O O 0.0106 0.0060 'International Tables Vol C Tables 4.2.6.8 and 6.1.1.4'
Cl Cl 0.1484 0.1585 'International Tables Vol C Tables 4.2.6.8 and 6.1.1.4'
Mn Mn 0.3368 0.7283 'International Tables Vol C Tables 4.2.6.8 and 6.1.1.4'

loop_
_geom_angle_atom_site_label_1
_geom_angle_atom_site_label_2
_geom_angle_atom_site_label_3
_geom_angle
_geom_angle_site_symmetry_1
_geom_angle_site_symmetry_3
O1 Mn1 O2 161.44(11) . .
O1 Mn1 O6 102.85(11) . .
O2 Mn1 O6 95.67(11) . .
O1 Mn1 N1 87.03(11) . .
O2 Mn1 N1 91.87(11) . .
O6 Mn1 N1 89.72(12) . .
O1 Mn1 O4 108.84(10) . 2_665
O2 Mn1 O4 73.36(10) . 2_665
O6 Mn1 O4 86.04(10) . 2_665
N1 Mn1 O4 164.11(11) . 2_665
O1 Mn1 O4 76.21(10) . .
O2 Mn1 O4 85.92(10) . .
O6 Mn1 O4 168.25(10) . .
N1 Mn1 O4 101.88(12) . .
O4 Mn1 O4 83.26(10) 2_665 .
O1 Mn1 Mn2 147.58(8) . 2_665
O2 Mn1 Mn2 37.30(7) . 2_665
O6 Mn1 Mn2 80.41(8) . 2_665
N1 Mn1 Mn2 125.38(9) . 2_665
O4 Mn1 Mn2 38.77(7) 2_665 2_665
O4 Mn1 Mn2 94.14(7) . 2_665
O3 Mn2 O2 92.45(12) . 2_665
O3 Mn2 O4 176.16(13) . .
O2 Mn2 O4 85.02(11) 2_665 .
O3 Mn2 N2 89.00(13) . .
O2 Mn2 N2 177.77(13) 2_665 .
O4 Mn2 N2 93.62(12) . .
O3 Mn2 O7 93.46(12) . 2_665
O2 Mn2 O7 90.76(12) 2_665 2_665
O4 Mn2 O7 89.47(11) . 2_665
N2 Mn2 O7 87.45(12) . 2_665
O3 Mn2 O1 99.66(11) . .
O2 Mn2 O1 90.70(11) 2_665 .
O4 Mn2 O1 77.51(11) . .
N2 Mn2 O1 90.73(12) . .
O7 Mn2 O1 166.72(11) 2_665 .
O3 Mn2 Mn1 132.52(8) . 2_665
O2 Mn2 Mn1 42.45(8) 2_665 2_665
O4 Mn2 Mn1 45.92(8) . 2_665
N2 Mn2 Mn1 135.65(10) . 2_665
O7 Mn2 Mn1 76.80(8) 2_665 2_665
O1 Mn2 Mn1 95.55(7) . 2_665
C8 O1 Mn1 124.1(2) . .
C8 O1 Mn2 128.6(2) . .
Mn1 O1 Mn2 99.05(11) . .
C1 O2 Mn2 124.0(2) . 2_665
C1 O2 Mn1 125.7(2) . .
Mn2 O2 Mn1 100.25(12) 2_665 .
C15 O3 Mn2 128.0(2) . .
C4 O4 Mn2 122.9(2) . .
C4 O4 Mn1 117.0(2) . 2_665
Mn2 O4 Mn1 95.30(11) . 2_665
C4 O4 Mn1 115.8(2) . .
Mn2 O4 Mn1 104.44(12) . .
Mn1 O4 Mn1 96.74(10) 2_665 .
C21 O5 C33 120.3(3) . .
C36 O6 Mn1 126.9(3) . .
C36 O7 Mn2 129.0(3) . 2_665
C7 N1 C3 117.0(3) . .
C7 N1 Mn1 122.1(3) . .
C3 N1 Mn1 120.3(3) . .
C14 N2 C6 118.0(3) . .
C14 N2 Mn2 123.0(3) . .
C6 N2 Mn2 118.9(3) . .
O2 C1 C2B 116.4(10) . .
O2 C1 C2 114.2(4) . .
O2 C1 H1C 108.2 . .
C2B C1 H1C 108.2 . .
C2 C1 H1C 136.8 . .
O2 C1 H1D 108.2 . .
C2B C1 H1D 108.2 . .
C2 C1 H1D 66.9 . .
H1C C1 H1D 107.3 . .
O2 C1 H1A 111(3) . .
C2B C1 H1A 133(3) . .
C2 C1 H1A 115(3) . .
H1C C1 H1A 53.7 . .
H1D C1 H1A 55.2 . .
O2 C1 H1B 110(3) . .
C2B C1 H1B 63(3) . .
C2 C1 H1B 106(3) . .
H1C C1 H1B 49.7 . .
H1D C1 H1B 140.4 . .
H1A C1 H1B 100(5) . .
C3 C2 C1 118.0(5) . .
C3 C2 H2A 110(4) . .
C1 C2 H2A 108(4) . .
C3 C2 H2B 107(4) . .
C1 C2 H2B 108(4) . .
H2A C2 H2B 106(5) . .
C2B C3 N1 120.7(10) . .
C2B C3 C2 45.7(12) . .
N1 C3 C2 114.2(4) . .
C2B C3 H3C 107.2 . .
N1 C3 H3C 107.2 . .
C2 C3 H3C 138.3 . .
C2B C3 H3D 107.2 . .
N1 C3 H3D 107.2 . .
C2 C3 H3D 66.5 . .
H3C C3 H3D 106.8 . .
C2B C3 H3A 132(5) . .
N1 C3 H3A 107(5) . .
C2 C3 H3A 117(5) . .
H3C C3 H3A 51.2 . .
H3D C3 H3A 57.6 . .
C2B C3 H3B 60(4) . .
N1 C3 H3B 110(4) . .
C2 C3 H3B 105(4) . .
H3C C3 H3B 53.2 . .
H3D C3 H3B 141.9 . .
H3A C3 H3B 102(6) . .
O4 C4 C5 113.0(3) . .
O4 C4 H4A 107(3) . .
C5 C4 H4A 110(3) . .
O4 C4 H4B 114(3) . .
C5 C4 H4B 105(3) . .
H4A C4 H4B 108(4) . .
C4 C5 C6 113.3(4) . .
C4 C5 H5A 108(3) . .
C6 C5 H5A 111(3) . .
C4 C5 H5B 112(3) . .
C6 C5 H5B 104(3) . .
H5A C5 H5B 108(4) . .
N2 C6 C5 112.8(4) . .
N2 C6 H6A 109(3) . .
C5 C6 H6A 111(3) . .
N2 C6 H6B 108(3) . .
C5 C6 H6B 112(3) . .
H6A C6 H6B 103(4) . .
N1 C7 C9 127.2(4) . .
N1 C7 H7A 120(3) . .
C9 C7 H7A 112(3) . .
O1 C8 C13 119.6(3) . .
O1 C8 C9 122.9(4) . .
C13 C8 C9 117.5(3) . .
C10 C9 C8 118.9(4) . .
C10 C9 C7 115.4(3) . .
C8 C9 C7 125.6(3) . .
C11 C10 C9 122.9(4) . .
C11 C10 H10A 120(3) . .
C9 C10 H10A 117(3) . .
C10 C11 C12 117.2(4) . .
C10 C11 C22 121.2(4) . .
C12 C11 C22 121.7(4) . .
C13 C12 C11 121.3(4) . .
C13 C12 H12A 119(3) . .
C11 C12 H12A 120(3) . .
C12 C13 C8 122.0(4) . .
C12 C13 H13A 125(3) . .
C8 C13 H13A 113(3) . .
N2 C14 C16 126.2(4) . .
N2 C14 H14A 115(3) . .
C16 C14 H14A 118(3) . .
O3 C15 C20 118.9(3) . .
O3 C15 C16 123.0(3) . .
C20 C15 C16 118.1(3) . .
C17 C16 C15 120.3(4) . .
C17 C16 C14 118.9(3) . .
C15 C16 C14 120.7(3) . .
C18 C17 C16 121.0(4) . .
C18 C17 H17A 120(3) . .
C16 C17 H17A 119(3) . .
C17 C18 C19 118.2(4) . .
C17 C18 C32 122.0(3) . .
C19 C18 C32 119.7(3) . .
C20 C19 C18 121.4(4) . .
C20 C19 H19A 118(3) . .
C18 C19 H19A 121(3) . .
C19 C20 C15 120.8(4) . .
C19 C20 H20A 120(3) . .
C15 C20 H20A 119(3) . .
O5 C21 C26 122.4(4) . .
O5 C21 C22 114.7(3) . .
C26 C21 C22 122.9(4) . .
C23 C22 C21 117.8(4) . .
C23 C22 C11 122.3(4) . .
C21 C22 C11 119.9(4) . .
C24 C23 C22 120.6(4) . .
C24 C23 H23A 121(3) . .
C22 C23 H23A 119(3) . .
C25 C24 C23 120.3(4) . .
C25 C24 H24A 119(4) . .
C23 C24 H24A 120(4) . .
C24 C25 C26 121.8(4) . .
C24 C25 H25A 122(3) . .
C26 C25 H25A 116(3) . .
C21 C26 C25 116.5(4) . .
C21 C26 C27 122.1(4) . .
C25 C26 C27 121.3(4) . .
C26 C27 C28 110.4(3) . .
C26 C27 C35 109.5(3) . .
C28 C27 C35 109.4(4) . .
C26 C27 C34 108.8(4) . .
C28 C27 C34 108.9(4) . .
C35 C27 C34 109.8(4) . .
C33 C28 C29 116.5(4) . .
C33 C28 C27 122.3(3) . .
C29 C28 C27 121.2(3) . .
C30 C29 C28 121.6(4) . .
C30 C29 H29A 117(3) . .
C28 C29 H29A 122(3) . .
C29 C30 C31 120.4(4) . .
C29 C30 H30A 121(3) . .
C31 C30 H30A 119(3) . .
C30 C31 C32 120.4(4) . .
C30 C31 H31A 122(3) . .
C32 C31 H31A 116(3) . .
C31 C32 C33 117.6(3) . .
C31 C32 C18 121.4(3) . .
C33 C32 C18 121.0(3) . .
O5 C33 C28 122.2(3) . .
O5 C33 C32 114.3(3) . .
C28 C33 C32 123.5(4) . .
C27 C34 H34A 111(4) . .
C27 C34 H34B 107(4) . .
H34A C34 H34B 109(5) . .
C27 C34 H34C 117(3) . .
H34A C34 H34C 107(5) . .
H34B C34 H34C 105(5) . .
C27 C35 H35A 109.5 . .
C27 C35 H35B 109.5 . .
H35A C35 H35B 109.5 . .
C27 C35 H35C 109.5 . .
H35A C35 H35C 109.5 . .
H35B C35 H35C 109.5 . .
O6 C36 O7 125.3(4) . .
O6 C36 C37 117.2(4) . .
O7 C36 C37 117.5(4) . .
C36 C37 H37A 109.5 . .
C36 C37 H37B 109.5 . .
H37A C37 H37B 109.5 . .
C36 C37 H37C 109.5 . .
H37A C37 H37C 109.5 . .
H37B C37 H37C 109.5 . .
Cl1 C38 Cl2 110.6(5) . .
Cl1 C38 H38A 109.5 . .
Cl2 C38 H38A 109.5 . .
Cl1 C38 H38B 109.5 . .
Cl2 C38 H38B 109.5 . .
H38A C38 H38B 108.1 . .
Cl3 C39 Cl4 115.7(6) . .
Cl3 C39 H39A 108.3 . .
Cl4 C39 H39A 108.3 . .
Cl3 C39 H39B 108.3 . .
Cl4 C39 H39B 108.3 . .
H39A C39 H39B 107.4 . .
C40 O8 H8O 108(6) . .
C40B O8 H8O 111(6) . .
O8 C40 C42 121.0(11) . .
O8 C40 C41 90.4(9) . .
C42 C40 C41 111.3(9) . .
O8 C40 H40A 110.8 . .
C42 C40 H40A 110.8 . .
C41 C40 H40A 110.8 . .
C40B C41 H41A 125.8 . .
C40 C41 H41A 109.5 . .
C40B C41 H41B 75.5 . .
C40 C41 H41B 109.5 . .
H41A C41 H41B 109.5 . .
C40B C41 H41C 119.6 . .
C40 C41 H41C 109.5 . .
H41A C41 H41C 109.5 . .
H41B C41 H41C 109.5 . .
C40B C41 H41D 109.5 . .
C40 C41 H41D 120.5 . .
H41B C41 H41D 66.8 . .
H41C C41 H41D 128.2 . .
C40B C41 H41E 109.5 . .
C40 C41 H41E 124.9 . .
H41A C41 H41E 123.0 . .
H41B C41 H41E 69.4 . .
H41D C41 H41E 109.5 . .
C40B C41 H41F 109.5 . .
C40 C41 H41F 75.4 . .
H41A C41 H41F 66.6 . .
H41B C41 H41F 174.8 . .
H41C C41 H41F 69.7 . .
H41D C41 H41F 109.5 . .
H41E C41 H41F 109.5 . .
C40 C42 H42A 109.5 . .
C40B C42 H42A 130.4 . .
C40 C42 H42B 109.5 . .
C40B C42 H42B 115.2 . .
H42A C42 H42B 109.5 . .
C40 C42 H42C 109.5 . .
C40B C42 H42C 75.1 . .
H42A C42 H42C 109.5 . .
H42B C42 H42C 109.5 . .
C40 C42 H42D 116.7 . .
C40B C42 H42D 109.5 . .
H42B C42 H42D 132.2 . .
H42C C42 H42D 66.4 . .
C40 C42 H42E 74.8 . .
C40B C42 H42E 109.5 . .
H42A C42 H42E 66.0 . .
H42B C42 H42E 70.9 . .
H42C C42 H42E 174.9 . .
H42D C42 H42E 109.5 . .
C40 C42 H42F 129.0 . .
C40B C42 H42F 109.5 . .
H42A C42 H42F 118.6 . .
H42C C42 H42F 70.2 . .
H42D C42 H42F 109.5 . .
H42E C42 H42F 109.5 . .
C3 C2B C1 126.5(19) . .
C3 C2B H1B 158(3) . .
C3 C2B H2A 87(3) . .
C1 C2B H2A 85(3) . .
H1B C2B H2A 108(4) . .
C3 C2B H3B 47(3) . .
C1 C2B H3B 154(4) . .
H1B C2B H3B 131(5) . .
H2A C2B H3B 117(4) . .
C3 C2B H2D 105.7 . .
C1 C2B H2D 105.7 . .
H1B C2B H2D 96.3 . .
H2A C2B H2D 46.4 . .
H3B C2B H2D 99.7 . .
C3 C2B H2C 105.7 . .
C1 C2B H2C 105.7 . .
H1B C2B H2C 68.5 . .
H2A C2B H2C 152.5 . .
H3B C2B H2C 62.6 . .
H2D C2B H2C 106.1 . .
O8 C40B C41 99.0(9) . .
O8 C40B C42 117.8(10) . .
C41 C40B C42 123.6(11) . .
O8 C40B H40B 104.8 . .
C41 C40B H40B 104.8 . .
C42 C40B H40B 104.8 . .

loop_
_geom_bond_atom_site_label_1
_geom_bond_atom_site_label_2
_geom_bond_distance
_geom_bond_site_symmetry_2
Mn1 O1 2.073(3) .
Mn1 O2 2.124(3) .
Mn1 O6 2.166(3) .
Mn1 N1 2.202(3) .
Mn1 O4 2.234(3) 2_665
Mn1 O4 2.317(3) .
Mn1 Mn2 3.0963(9) 2_665
Mn2 O3 1.868(3) .
Mn2 O2 1.907(3) 2_665
Mn2 O4 1.947(3) .
Mn2 N2 2.023(3) .
Mn2 O7 2.207(3) 2_665
Mn2 O1 2.360(3) .
Mn2 Mn1 3.0963(9) 2_665
O1 C8 1.321(4) .
O2 C1 1.424(5) .
O2 Mn2 1.907(3) 2_665
O3 C15 1.329(4) .
O4 C4 1.435(5) .
O4 Mn1 2.234(3) 2_665
O5 C21 1.371(5) .
O5 C33 1.372(5) .
O6 C36 1.261(5) .
O7 C36 1.267(5) .
O7 Mn2 2.207(3) 2_665
N1 C7 1.273(5) .
N1 C3 1.477(5) .
N2 C14 1.297(5) .
N2 C6 1.472(5) .
C1 C2B 1.47(3) .
C1 C2 1.504(7) .
C1 H1C 0.9900 .
C1 H1D 0.9900 .
C1 H1A 1.03(6) .
C1 H1B 1.04(6) .
C2 C3 1.493(7) .
C2 H2A 1.01(6) .
C2 H2B 0.93(7) .
C3 C2B 1.41(2) .
C3 H3C 0.9900 .
C3 H3D 0.9900 .
C3 H3A 0.87(7) .
C3 H3B 1.08(7) .
C4 C5 1.518(6) .
C4 H4A 0.98(5) .
C4 H4B 0.98(5) .
C5 C6 1.521(6) .
C5 H5A 0.98(5) .
C5 H5B 1.05(5) .
C6 H6A 0.99(5) .
C6 H6B 1.05(5) .
C7 C9 1.467(6) .
C7 H7A 1.00(5) .
C8 C13 1.402(6) .
C8 C9 1.423(5) .
C9 C10 1.413(5) .
C10 C11 1.380(6) .
C10 H10A 1.02(5) .
C11 C12 1.408(6) .
C11 C22 1.489(5) .
C12 C13 1.378(5) .
C12 H12A 0.97(5) .
C13 H13A 0.96(5) .
C14 C16 1.442(6) .
C14 H14A 0.95(5) .
C15 C20 1.400(6) .
C15 C16 1.410(5) .
C16 C17 1.401(5) .
C17 C18 1.384(6) .
C17 H17A 0.92(5) .
C18 C19 1.404(5) .
C18 C32 1.497(5) .
C19 C20 1.376(5) .
C19 H19A 1.00(5) .
C20 H20A 0.92(5) .
C21 C26 1.394(5) .
C21 C22 1.403(6) .
C22 C23 1.387(6) .
C23 C24 1.386(6) .
C23 H23A 0.93(5) .
C24 C25 1.368(6) .
C24 H24A 0.87(6) .
C25 C26 1.402(6) .
C25 H25A 0.93(5) .
C26 C27 1.521(6) .
C27 C28 1.526(5) .
C27 C35 1.532(6) .
C27 C34 1.539(6) .
C28 C33 1.392(5) .
C28 C29 1.404(6) .
C29 C30 1.381(6) .
C29 H29A 1.00(5) .
C30 C31 1.387(6) .
C30 H30A 0.95(5) .
C31 C32 1.398(5) .
C31 H31A 0.92(5) .
C32 C33 1.403(6) .
C34 H34A 0.96(7) .
C34 H34B 0.89(7) .
C34 H34C 1.03(7) .
C35 H35A 0.9800 .
C35 H35B 0.9800 .
C35 H35C 0.9800 .
C36 C37 1.501(6) .
C37 H37A 0.9800 .
C37 H37B 0.9800 .
C37 H37C 0.9800 .
C38 Cl1 1.672(15) .
C38 Cl2 1.835(14) .
C38 H38A 0.9900 .
C38 H38B 0.9900 .
C39 Cl3 1.719(9) .
C39 Cl4 1.735(9) .
C39 H39A 0.9900 .
C39 H39B 0.9900 .
O8 C40 1.372(14) .
O8 C40B 1.399(13) .
O8 H8O 0.825(10) .
C40 C42 1.503(15) .
C40 C41 1.631(16) .
C40 H40A 1.0000 .
C41 C40B 1.414(16) .
C41 H41A 0.9800 .
C41 H41B 0.9800 .
C41 H41C 0.9800 .
C41 H41D 0.9800 .
C41 H41E 0.9800 .
C41 H41F 0.9800 .
C42 C40B 1.523(16) .
C42 H42A 0.9800 .
C42 H42B 0.9800 .
C42 H42C 0.9800 .
C42 H42D 0.9800 .
C42 H42E 0.9800 .
C42 H42F 0.9800 .
C2B H2D 0.9900 .
C2B H2C 0.9900 .
C40B H40B 1.0000 .

loop_
_geom_contact_atom_site_label_1
_geom_contact_atom_site_label_2
_geom_contact_distance
_geom_contact_site_symmetry_2
Mn1 Mn1 3.4020(13) 2_665
Mn1 Mn2 3.3780(10) .
Mn1 Mn2 3.0964(9) 2_665
Mn2 Mn2 5.5156(14) 2_665

loop_
_geom_hbond_atom_site_label_D
_geom_hbond_atom_site_label_H
_geom_hbond_atom_site_label_A
_geom_hbond_distance_DH
_geom_hbond_distance_HA
_geom_hbond_distance_DA
_geom_hbond_angle_DHA
_geom_hbond_site_symmetry_A
O8 H8O O7 0.825(10) 2.00(2) 2.810(5) 165(8) 1_565

loop_
_geom_torsion_atom_site_label_1
_geom_torsion_atom_site_label_2
_geom_torsion_atom_site_label_3
_geom_torsion_atom_site_label_4
_geom_torsion
_geom_torsion_site_symmetry_1
_geom_torsion_site_symmetry_4
O2 Mn1 O1 C8 -123.3(4) . .
O6 Mn1 O1 C8 52.8(3) . .
N1 Mn1 O1 C8 -36.3(3) . .
O4 Mn1 O1 C8 142.9(3) 2_665 .
O4 Mn1 O1 C8 -139.3(3) . .
Mn2 Mn1 O1 C8 145.1(2) 2_665 .
O2 Mn1 O1 Mn2 27.3(4) . .
O6 Mn1 O1 Mn2 -156.62(10) . .
N1 Mn1 O1 Mn2 114.35(13) . .
O4 Mn1 O1 Mn2 -66.45(12) 2_665 .
O4 Mn1 O1 Mn2 11.34(9) . .
Mn2 Mn1 O1 Mn2 -64.30(19) 2_665 .
O3 Mn2 O1 C8 -47.4(3) . .
O2 Mn2 O1 C8 -140.0(3) 2_665 .
O4 Mn2 O1 C8 135.2(3) . .
N2 Mn2 O1 C8 41.7(3) . .
O7 Mn2 O1 C8 123.7(5) 2_665 .
Mn1 Mn2 O1 C8 177.7(3) 2_665 .
O3 Mn2 O1 Mn1 163.89(11) . .
O2 Mn2 O1 Mn1 71.29(12) 2_665 .
O4 Mn2 O1 Mn1 -13.46(11) . .
N2 Mn2 O1 Mn1 -107.00(13) . .
O7 Mn2 O1 Mn1 -25.0(5) 2_665 .
Mn1 Mn2 O1 Mn1 29.03(10) 2_665 .
O1 Mn1 O2 C1 96.1(4) . .
O6 Mn1 O2 C1 -80.1(3) . .
N1 Mn1 O2 C1 9.8(3) . .
O4 Mn1 O2 C1 -164.2(3) 2_665 .
O4 Mn1 O2 C1 111.6(3) . .
Mn2 Mn1 O2 C1 -146.1(4) 2_665 .
O1 Mn1 O2 Mn2 -117.8(3) . 2_665
O6 Mn1 O2 Mn2 66.02(13) . 2_665
N1 Mn1 O2 Mn2 155.92(14) . 2_665
O4 Mn1 O2 Mn2 -18.13(11) 2_665 2_665
O4 Mn1 O2 Mn2 -102.30(12) . 2_665
O2 Mn2 O3 C15 148.4(3) 2_665 .
N2 Mn2 O3 C15 -33.3(3) . .
O7 Mn2 O3 C15 -120.7(3) 2_665 .
O1 Mn2 O3 C15 57.2(3) . .
Mn1 Mn2 O3 C15 164.0(3) 2_665 .
O2 Mn2 O4 C4 145.9(3) 2_665 .
N2 Mn2 O4 C4 -32.4(3) . .
O7 Mn2 O4 C4 55.1(3) 2_665 .
O1 Mn2 O4 C4 -122.3(3) . .
Mn1 Mn2 O4 C4 127.1(3) 2_665 .
O2 Mn2 O4 Mn1 18.81(11) 2_665 2_665
N2 Mn2 O4 Mn1 -159.41(12) . 2_665
O7 Mn2 O4 Mn1 -72.00(11) 2_665 2_665
O1 Mn2 O4 Mn1 110.64(11) . 2_665
O2 Mn2 O4 Mn1 -79.57(12) 2_665 .
N2 Mn2 O4 Mn1 102.21(13) . .
O7 Mn2 O4 Mn1 -170.38(12) 2_665 .
O1 Mn2 O4 Mn1 12.26(10) . .
Mn1 Mn2 O4 Mn1 -98.38(13) 2_665 .
O1 Mn1 O4 C4 124.3(3) . .
O2 Mn1 O4 C4 -50.7(2) . .
O6 Mn1 O4 C4 -148.9(5) . .
N1 Mn1 O4 C4 40.4(3) . .
O4 Mn1 O4 C4 -124.4(3) 2_665 .
Mn2 Mn1 O4 C4 -87.1(2) 2_665 .
O1 Mn1 O4 Mn2 -14.07(11) . .
O2 Mn1 O4 Mn2 170.97(12) . .
O6 Mn1 O4 Mn2 72.7(5) . .
N1 Mn1 O4 Mn2 -97.97(13) . .
O4 Mn1 O4 Mn2 97.27(13) 2_665 .
Mn2 Mn1 O4 Mn2 134.55(9) 2_665 .
O1 Mn1 O4 Mn1 -111.34(11) . 2_665
O2 Mn1 O4 Mn1 73.70(10) . 2_665
O6 Mn1 O4 Mn1 -24.5(5) . 2_665
N1 Mn1 O4 Mn1 164.76(11) . 2_665
O4 Mn1 O4 Mn1 0.0 2_665 2_665
Mn2 Mn1 O4 Mn1 37.28(8) 2_665 2_665
O1 Mn1 O6 C36 152.4(3) . .
O2 Mn1 O6 C36 -28.9(3) . .
N1 Mn1 O6 C36 -120.7(3) . .
O4 Mn1 O6 C36 44.0(3) 2_665 .
O4 Mn1 O6 C36 68.4(6) . .
Mn2 Mn1 O6 C36 5.3(3) 2_665 .
O1 Mn1 N1 C7 22.5(3) . .
O2 Mn1 N1 C7 -176.1(3) . .
O6 Mn1 N1 C7 -80.4(3) . .
O4 Mn1 N1 C7 -154.8(4) 2_665 .
O4 Mn1 N1 C7 97.7(3) . .
Mn2 Mn1 N1 C7 -158.4(3) 2_665 .
O1 Mn1 N1 C3 -166.6(4) . .
O2 Mn1 N1 C3 -5.1(4) . .
O6 Mn1 N1 C3 90.5(4) . .
O4 Mn1 N1 C3 16.2(7) 2_665 .
O4 Mn1 N1 C3 -91.3(4) . .
Mn2 Mn1 N1 C3 12.5(4) 2_665 .
O3 Mn2 N2 C14 26.0(3) . .
O4 Mn2 N2 C14 -151.2(3) . .
O7 Mn2 N2 C14 119.5(3) 2_665 .
O1 Mn2 N2 C14 -73.7(3) . .
Mn1 Mn2 N2 C14 -172.4(3) 2_665 .
O3 Mn2 N2 C6 -150.7(3) . .
O4 Mn2 N2 C6 32.1(3) . .
O7 Mn2 N2 C6 -57.2(3) 2_665 .
O1 Mn2 N2 C6 109.6(3) . .
Mn1 Mn2 N2 C6 10.9(4) 2_665 .
Mn2 O2 C1 C2B -168.8(13) 2_665 .
Mn1 O2 C1 C2B -30.2(14) . .
Mn2 O2 C1 C2 -119.0(4) 2_665 .
Mn1 O2 C1 C2 19.5(6) . .
O2 C1 C2 C3 -66.6(7) . .
C2B C1 C2 C3 37.2(13) . .
C7 N1 C3 C2B -165.7(15) . .
Mn1 N1 C3 C2B 22.9(16) . .
C7 N1 C3 C2 142.9(5) . .
Mn1 N1 C3 C2 -28.5(6) . .
C1 C2 C3 C2B -38.2(13) . .
C1 C2 C3 N1 71.9(7) . .
Mn2 O4 C4 C5 51.7(4) . .
Mn1 O4 C4 C5 168.6(3) 2_665 .
Mn1 O4 C4 C5 -78.3(4) . .
O4 C4 C5 C6 -65.6(5) . .
C14 N2 C6 C5 130.7(4) . .
Mn2 N2 C6 C5 -52.4(4) . .
C4 C5 C6 N2 67.1(5) . .
C3 N1 C7 C9 -178.1(4) . .
Mn1 N1 C7 C9 -6.9(6) . .
Mn1 O1 C8 C13 -146.9(3) . .
Mn2 O1 C8 C13 71.4(5) . .
Mn1 O1 C8 C9 34.6(5) . .
Mn2 O1 C8 C9 -107.1(4) . .
O1 C8 C9 C10 174.2(4) . .
C13 C8 C9 C10 -4.3(6) . .
O1 C8 C9 C7 -6.6(6) . .
C13 C8 C9 C7 174.9(4) . .
N1 C7 C9 C10 171.4(4) . .
N1 C7 C9 C8 -7.8(7) . .
C8 C9 C10 C11 1.8(6) . .
C7 C9 C10 C11 -177.4(4) . .
C9 C10 C11 C12 1.8(6) . .
C9 C10 C11 C22 -178.1(4) . .
C10 C11 C12 C13 -3.0(6) . .
C22 C11 C12 C13 176.9(4) . .
C11 C12 C13 C8 0.4(6) . .
O1 C8 C13 C12 -175.3(4) . .
C9 C8 C13 C12 3.3(6) . .
C6 N2 C14 C16 168.5(4) . .
Mn2 N2 C14 C16 -8.3(6) . .
Mn2 O3 C15 C20 -159.0(3) . .
Mn2 O3 C15 C16 21.8(5) . .
O3 C15 C16 C17 -176.0(4) . .
C20 C15 C16 C17 4.8(6) . .
O3 C15 C16 C14 8.8(6) . .
C20 C15 C16 C14 -170.4(4) . .
N2 C14 C16 C17 170.2(4) . .
N2 C14 C16 C15 -14.6(6) . .
C15 C16 C17 C18 -2.3(6) . .
C14 C16 C17 C18 173.0(4) . .
C16 C17 C18 C19 -1.6(6) . .
C16 C17 C18 C32 178.1(4) . .
C17 C18 C19 C20 3.1(6) . .
C32 C18 C19 C20 -176.6(4) . .
C18 C19 C20 C15 -0.5(6) . .
O3 C15 C20 C19 177.3(4) . .
C16 C15 C20 C19 -3.4(6) . .
C33 O5 C21 C26 -5.9(6) . .
C33 O5 C21 C22 175.6(4) . .
O5 C21 C22 C23 174.6(4) . .
C26 C21 C22 C23 -3.8(7) . .
O5 C21 C22 C11 -4.1(6) . .
C26 C21 C22 C11 177.4(4) . .
C10 C11 C22 C23 -47.8(6) . .
C12 C11 C22 C23 132.3(5) . .
C10 C11 C22 C21 130.9(4) . .
C12 C11 C22 C21 -49.0(6) . .
C21 C22 C23 C24 2.3(7) . .
C11 C22 C23 C24 -179.0(5) . .
C22 C23 C24 C25 0.7(8) . .
C23 C24 C25 C26 -2.4(8) . .
O5 C21 C26 C25 -176.1(4) . .
C22 C21 C26 C25 2.2(6) . .
O5 C21 C26 C27 3.0(6) . .
C22 C21 C26 C27 -178.6(4) . .
C24 C25 C26 C21 0.9(7) . .
C24 C25 C26 C27 -178.2(4) . .
C21 C26 C27 C28 1.8(6) . .
C25 C26 C27 C28 -179.1(4) . .
C21 C26 C27 C35 -118.7(4) . .
C25 C26 C27 C35 60.4(5) . .
C21 C26 C27 C34 121.3(4) . .
C25 C26 C27 C34 -59.7(5) . .
C26 C27 C28 C33 -4.1(5) . .
C35 C27 C28 C33 116.4(4) . .
C34 C27 C28 C33 -123.5(4) . .
C26 C27 C28 C29 176.3(4) . .
C35 C27 C28 C29 -63.1(5) . .
C34 C27 C28 C29 56.9(5) . .
C33 C28 C29 C30 1.5(6) . .
C27 C28 C29 C30 -178.9(4) . .
C28 C29 C30 C31 -1.5(7) . .
C29 C30 C31 C32 -0.2(7) . .
C30 C31 C32 C33 1.7(6) . .
C30 C31 C32 C18 178.9(4) . .
C17 C18 C32 C31 125.1(4) . .
C19 C18 C32 C31 -55.2(5) . .
C17 C18 C32 C33 -57.9(6) . .
C19 C18 C32 C33 121.8(4) . .
C21 O5 C33 C28 3.5(6) . .
C21 O5 C33 C32 -175.4(4) . .
C29 C28 C33 O5 -178.7(4) . .
C27 C28 C33 O5 1.8(6) . .
C29 C28 C33 C32 0.1(6) . .
C27 C28 C33 C32 -179.5(4) . .
C31 C32 C33 O5 177.2(4) . .
C18 C32 C33 O5 0.0(5) . .
C31 C32 C33 C28 -1.7(6) . .
C18 C32 C33 C28 -178.8(4) . .
Mn1 O6 C36 O7 2.6(6) . .
Mn1 O6 C36 C37 -175.5(3) . .
Mn2 O7 C36 O6 -14.3(6) 2_665 .
Mn2 O7 C36 C37 163.8(3) 2_665 .
C40B O8 C40 C42 -57.4(13) . .
C40B O8 C40 C41 58.0(12) . .
O8 C40 C41 C40B -69.1(13) . .
C42 C40 C41 C40B 54.6(13) . .
O8 C40 C42 C40B 56.8(13) . .
C41 C40 C42 C40B -47.3(12) . .
N1 C3 C2B C1 -51(3) . .
C2 C3 C2B C1 44.2(18) . .
O2 C1 C2B C3 54(3) . .
C2 C1 C2B C3 -44.7(18) . .
C40 O8 C40B C41 -82.2(14) . .
C40 O8 C40B C42 53.7(13) . .
C40 C41 C40B O8 68.1(12) . .
C40 C41 C40B C42 -64.3(15) . .
C40 C42 C40B O8 -52.7(12) . .
C40 C42 C40B C41 71.7(15) . .
